data_4311183
loop_
_publ_author_name
'Philipp Kurz'
'Bernhard Spingler'
'Thomas Fox'
'Roger Alberto'

_publ_section_title
;
 [TcI(CN)3(CO)3]2- and [ReI(CN)3(CO)3]2-: Case Studies for the Binding
 Properties of CN- and CO
;
_journal_name_full 'Inorganic Chemistry'
_journal_page_first 3789
_journal_page_last 3791
_journal_paper_doi 10.1021/ic049774x
_journal_volume 43
_journal_year 2004
_chemical_formula_sum 'C54 H40 As2 N3 O3 Tc'
_chemical_formula_weight 1026.73
_chemical_name_systematic
; 
 ? 
;
_space_group_IT_number 9
_symmetry_cell_setting monoclinic
_symmetry_space_group_name_Hall 'C -2yc'
_symmetry_space_group_name_H-M 'C 1 c 1'
_atom_sites_solution_hydrogens geom
_atom_sites_solution_primary direct
_atom_sites_solution_secondary difmap
_audit_creation_method SHELXL-97
_cell_angle_alpha 90.00
_cell_angle_beta 100.971(5)
_cell_angle_gamma 90.00
_cell_formula_units_Z 4
_cell_length_a 19.6520(9)
_cell_length_b 16.8995(7)
_cell_length_c 16.1837(7)
_cell_measurement_reflns_used 8000
_cell_measurement_temperature 183(2)
_cell_volume 5276.5(4)
_computing_cell_refinement 'IPDS (Stoe, 1999)'
_computing_data_collection 'IPDS (Stoe, 1999)'
_computing_data_reduction 'X-RED (Stoe, 1999)'
_computing_molecular_graphics 'ORTEP-3 (Farrugia, 1997)'
_computing_publication_material 'SHELXL-97 (Sheldrick, 1997)'
_computing_structure_refinement 'SHELXL-97 (Sheldrick, 1997)'
_computing_structure_solution 'SIR-97 (Altomare, 1999)'
_diffrn_ambient_temperature 183(2)
_diffrn_measured_fraction_theta_full 0.994
_diffrn_measured_fraction_theta_max 0.994
_diffrn_measurement_device_type 'Stoe IPDS'
_diffrn_measurement_method '/f oscillation scan'
_diffrn_radiation_monochromator graphite
_diffrn_radiation_source 'fine-focus sealed tube'
_diffrn_radiation_type MoK\a
_diffrn_radiation_wavelength 0.71073
_diffrn_reflns_av_R_equivalents 0.0417
_diffrn_reflns_av_sigmaI/netI 0.0491
_diffrn_reflns_limit_h_max 27
_diffrn_reflns_limit_h_min -28
_diffrn_reflns_limit_k_max 24
_diffrn_reflns_limit_k_min -24
_diffrn_reflns_limit_l_max 22
_diffrn_reflns_limit_l_min -23
_diffrn_reflns_number 34538
_diffrn_reflns_theta_full 30.46
_diffrn_reflns_theta_max 30.46
_diffrn_reflns_theta_min 2.73
_diffrn_standards_interval_count 'every image'
_diffrn_standards_interval_time 5.5
_diffrn_standards_number 50-200
_exptl_absorpt_coefficient_mu 1.559
_exptl_absorpt_correction_T_max 0.6796
_exptl_absorpt_correction_T_min 0.5273
_exptl_absorpt_correction_type numerical
_exptl_crystal_colour colorless
_exptl_crystal_density_diffrn 1.292
_exptl_crystal_density_method 'not measured'
_exptl_crystal_description block
_exptl_crystal_F_000 2072
_exptl_crystal_size_max 0.43
_exptl_crystal_size_mid 0.33
_exptl_crystal_size_min 0.29
_refine_diff_density_max 1.128
_refine_diff_density_min -0.399
_refine_diff_density_rms 0.122
_refine_ls_abs_structure_details 'Flack H D (1983), Acta Cryst. A39, 876-881'
_refine_ls_abs_structure_Flack 0.004(9)
_refine_ls_extinction_method none
_refine_ls_goodness_of_fit_ref 0.946
_refine_ls_hydrogen_treatment constr
_refine_ls_matrix_type full
_refine_ls_number_parameters 568
_refine_ls_number_reflns 15851
_refine_ls_number_restraints 2
_refine_ls_restrained_S_all 0.946
_refine_ls_R_factor_all 0.0864
_refine_ls_R_factor_gt 0.0583
_refine_ls_shift/su_max 0.004
_refine_ls_shift/su_mean 0.001
_refine_ls_structure_factor_coef Fsqd
_refine_ls_weighting_details 'calc w=1/[\s^2^(Fo^2^)+(0.1227P)^2^+0.0000P] where P=(Fo^2^+2Fc^2^)/3'
_refine_ls_weighting_scheme calc
_refine_ls_wR_factor_gt 0.1653
_refine_ls_wR_factor_ref 0.1809
_reflns_number_gt 10437
_reflns_number_total 15851
_reflns_threshold_expression >2sigma(I)
_cod_data_source_file ic049774xsi20040219_093317.cif
_cod_data_source_block ra120603
_cod_database_code 4311183

loop_
_symmetry_equiv_pos_as_xyz
'x, y, z'
'x, -y, z+1/2'
'x+1/2, y+1/2, z'
'x+1/2, -y+1/2, z+1/2'

loop_
_atom_site_label
_atom_site_type_symbol
_atom_site_fract_x
_atom_site_fract_y
_atom_site_fract_z
_atom_site_U_iso_or_equiv
_atom_site_adp_type
_atom_site_occupancy
_atom_site_symmetry_multiplicity
_atom_site_calc_flag
_atom_site_refinement_flags
_atom_site_disorder_assembly
_atom_site_disorder_group
Tc1 Tc -0.68042(2) -0.79493(3) -0.96343(3) 0.05936(13) Uani 1 1 d . . .
As1 As -0.03972(3) -0.87352(3) -0.91039(3) 0.05011(12) Uani 1 1 d . . .
As2 As -0.32055(3) -0.70752(3) -1.03453(3) 0.05418(14) Uani 1 1 d . . .
C1 C -0.6593(4) -0.8882(4) -0.8977(5) 0.0724(16) Uani 1 1 d . . .
C2 C -0.7684(4) -0.8409(4) -1.0205(5) 0.0731(17) Uani 1 1 d . . .
C3 C -0.6286(3) -0.8367(3) -1.0494(4) 0.0603(12) Uani 1 1 d . . .
C4 C -0.7288(3) -0.7472(4) -0.8742(4) 0.0653(14) Uani 1 1 d . . .
C5 C -0.7014(4) -0.6893(4) -1.0375(4) 0.0627(14) Uani 1 1 d . . .
C6 C -0.5849(4) -0.7406(5) -0.9042(4) 0.0737(17) Uani 1 1 d . . .
C10 C 0.0463(3) -0.9226(4) -0.8659(4) 0.0567(12) Uani 1 1 d . . .
C11 C 0.0482(4) -1.0060(5) -0.8537(5) 0.0810(18) Uani 1 1 d . . .
H11 H 0.0082 -1.0363 -0.8675 0.097 Uiso 1 1 calc R . .
C12 C 0.1122(4) -1.0411(5) -0.8203(6) 0.093(3) Uani 1 1 d . . .
H12 H 0.1148 -1.0950 -0.8087 0.112 Uiso 1 1 calc R . .
C13 C 0.1731(4) -0.9939(6) -0.8044(6) 0.097(3) Uani 1 1 d . . .
H13 H 0.2158 -1.0174 -0.7840 0.116 Uiso 1 1 calc R . .
C14 C 0.1692(3) -0.9153(5) -0.8186(5) 0.0790(18) Uani 1 1 d . . .
H14 H 0.2096 -0.8853 -0.8073 0.095 Uiso 1 1 calc R . .
C15 C 0.1073(3) -0.8786(4) -0.8492(4) 0.0620(12) Uani 1 1 d . . .
H15 H 0.1060 -0.8243 -0.8589 0.074 Uiso 1 1 calc R . .
C20 C -0.0378(3) -0.7679(3) -0.8700(4) 0.0562(11) Uani 1 1 d . . .
C21 C -0.0178(3) -0.7541(4) -0.7846(4) 0.0625(14) Uani 1 1 d . . .
H21 H -0.0025 -0.7955 -0.7479 0.075 Uiso 1 1 calc R . .
C22 C -0.0207(3) -0.6765(4) -0.7541(5) 0.0732(18) Uani 1 1 d . . .
H22 H -0.0081 -0.6659 -0.6968 0.088 Uiso 1 1 calc R . .
C23 C -0.0424(4) -0.6173(5) -0.8097(7) 0.090(3) Uani 1 1 d . . .
H23 H -0.0447 -0.5662 -0.7892 0.108 Uiso 1 1 calc R . .
C24 C -0.0610(4) -0.6297(4) -0.8950(6) 0.085(2) Uani 1 1 d . . .
H24 H -0.0746 -0.5877 -0.9315 0.102 Uiso 1 1 calc R . .
C25 C -0.0592(3) -0.7064(4) -0.9255(5) 0.0650(15) Uani 1 1 d . . .
H25 H -0.0722 -0.7164 -0.9829 0.078 Uiso 1 1 calc R . .
C30 C -0.1151(3) -0.9277(3) -0.8761(3) 0.0521(10) Uani 1 1 d . . .
C31 C -0.1367(3) -1.0009(4) -0.9104(4) 0.0602(13) Uani 1 1 d . . .
H31 H -0.1149 -1.0232 -0.9510 0.072 Uiso 1 1 calc R . .
C32 C -0.1904(4) -1.0406(4) -0.8849(4) 0.0678(15) Uani 1 1 d . . .
H32 H -0.2041 -1.0902 -0.9070 0.081 Uiso 1 1 calc R . .
C33 C -0.2233(4) -1.0063(5) -0.8265(4) 0.0715(16) Uani 1 1 d . . .
H33 H -0.2598 -1.0328 -0.8097 0.086 Uiso 1 1 calc R . .
C34 C -0.2034(3) -0.9332(4) -0.7922(4) 0.0657(14) Uani 1 1 d . . .
H34 H -0.2264 -0.9107 -0.7528 0.079 Uiso 1 1 calc R . .
C35 C -0.1488(3) -0.8936(4) -0.8169(4) 0.0573(12) Uani 1 1 d . . .
H35 H -0.1349 -0.8444 -0.7940 0.069 Uiso 1 1 calc R . .
C40 C -0.0549(3) -0.8704(3) -1.0295(4) 0.0565(12) Uani 1 1 d . . .
C41 C -0.0023(4) -0.8498(4) -1.0708(4) 0.0711(15) Uani 1 1 d . . .
H41 H 0.0423 -0.8417 -1.0405 0.085 Uiso 1 1 calc R . .
C42 C -0.0164(5) -0.8412(5) -1.1584(5) 0.086(2) Uani 1 1 d . . .
H42 H 0.0189 -0.8259 -1.1860 0.103 Uiso 1 1 calc R . .
C43 C -0.0799(6) -0.8546(5) -1.2031(5) 0.089(2) Uani 1 1 d . . .
H43 H -0.0880 -0.8509 -1.2615 0.107 Uiso 1 1 calc R . .
C44 C -0.1337(5) -0.8739(5) -1.1626(4) 0.083(2) Uani 1 1 d . . .
H44 H -0.1780 -0.8817 -1.1938 0.100 Uiso 1 1 calc R . .
C45 C -0.1216(3) -0.8818(4) -1.0752(4) 0.0659(14) Uani 1 1 d . . .
H45 H -0.1577 -0.8945 -1.0479 0.079 Uiso 1 1 calc R . .
C50 C -0.3246(3) -0.8118(3) -1.0804(3) 0.0501(10) Uani 1 1 d . . .
C51 C -0.2991(3) -0.8767(4) -1.0300(4) 0.0640(14) Uani 1 1 d . . .
H51 H -0.2818 -0.8707 -0.9727 0.077 Uiso 1 1 calc R . .
C52 C -0.3006(4) -0.9499(4) -1.0682(5) 0.0684(15) Uani 1 1 d . . .
H52 H -0.2839 -0.9937 -1.0359 0.082 Uiso 1 1 calc R . .
C53 C -0.3256(3) -0.9594(4) -1.1511(5) 0.0691(15) Uani 1 1 d . . .
H53 H -0.3260 -1.0095 -1.1750 0.083 Uiso 1 1 calc R . .
C54 C -0.3507(3) -0.8952(4) -1.2010(4) 0.0662(14) Uani 1 1 d . . .
H54 H -0.3676 -0.9021 -1.2583 0.079 Uiso 1 1 calc R . .
C55 C -0.3504(3) -0.8210(4) -1.1653(4) 0.0580(12) Uani 1 1 d . . .
H55 H -0.3674 -0.7776 -1.1981 0.070 Uiso 1 1 calc R . .
C60 C -0.4069(3) -0.6548(3) -1.0713(4) 0.0575(12) Uani 1 1 d . . .
C61 C -0.4649(4) -0.6884(5) -1.0521(6) 0.091(2) Uani 1 1 d . . .
H61 H -0.4633 -0.7371 -1.0250 0.109 Uiso 1 1 calc R . .
C62 C -0.5289(4) -0.6453(6) -1.0753(7) 0.101(3) Uani 1 1 d . . .
H62 H -0.5680 -0.6642 -1.0571 0.121 Uiso 1 1 calc R . .
C63 C -0.5348(4) -0.5801(5) -1.1216(5) 0.082(2) Uani 1 1 d . . .
H63 H -0.5776 -0.5558 -1.1390 0.098 Uiso 1 1 calc R . .
C64 C -0.4752(4) -0.5493(5) -1.1431(5) 0.083(2) Uani 1 1 d . . .
H64 H -0.4779 -0.5027 -1.1741 0.100 Uiso 1 1 calc R . .
C65 C -0.4107(4) -0.5870(4) -1.1191(5) 0.0736(16) Uani 1 1 d . . .
H65 H -0.3713 -0.5665 -1.1352 0.088 Uiso 1 1 calc R . .
C70 C -0.2508(3) -0.6509(4) -1.0758(4) 0.0627(13) Uani 1 1 d . . .
C71 C -0.2140(4) -0.6862(4) -1.1299(4) 0.0669(14) Uani 1 1 d . . .
H71 H -0.2227 -0.7386 -1.1462 0.080 Uiso 1 1 calc R . .
C72 C -0.1632(4) -0.6425(5) -1.1604(5) 0.0747(17) Uani 1 1 d . . .
H72 H -0.1384 -0.6655 -1.1977 0.090 Uiso 1 1 calc R . .
C73 C -0.1507(4) -0.5666(5) -1.1353(6) 0.087(2) Uani 1 1 d . . .
H73 H -0.1163 -0.5382 -1.1545 0.105 Uiso 1 1 calc R . .
C74 C -0.1868(5) -0.5315(5) -1.0831(7) 0.103(3) Uani 1 1 d . . .
H74 H -0.1783 -0.4786 -1.0688 0.124 Uiso 1 1 calc R . .
C75 C -0.2348(5) -0.5710(5) -1.0513(6) 0.090(2) Uani 1 1 d . . .
H75 H -0.2577 -0.5464 -1.0131 0.108 Uiso 1 1 calc R . .
C80 C -0.2975(4) -0.7128(4) -0.9150(4) 0.0639(14) Uani 1 1 d . . .
C81 C -0.3424(6) -0.7468(5) -0.8700(5) 0.101(3) Uani 1 1 d . . .
H81 H -0.3852 -0.7662 -0.8968 0.121 Uiso 1 1 calc R . .
C82 C -0.3213(8) -0.7515(6) -0.7813(6) 0.117(4) Uani 1 1 d . . .
H82 H -0.3506 -0.7764 -0.7506 0.141 Uiso 1 1 calc R . .
C83 C -0.2620(6) -0.7220(5) -0.7402(6) 0.096(3) Uani 1 1 d . . .
H83 H -0.2508 -0.7237 -0.6817 0.116 Uiso 1 1 calc R . .
C84 C -0.2185(5) -0.6894(8) -0.7855(5) 0.113(4) Uani 1 1 d . . .
H84 H -0.1762 -0.6695 -0.7575 0.135 Uiso 1 1 calc R . .
C85 C -0.2346(4) -0.6846(7) -0.8716(5) 0.094(3) Uani 1 1 d . . .
H85 H -0.2030 -0.6624 -0.9010 0.113 Uiso 1 1 calc R . .
N4 N -0.7571(4) -0.7211(4) -0.8236(4) 0.0778(16) Uani 1 1 d . . .
N5 N -0.7143(4) -0.6335(4) -1.0794(4) 0.0795(16) Uani 1 1 d . . .
N6 N -0.5328(4) -0.7117(6) -0.8737(5) 0.106(3) Uani 1 1 d . . .
O1 O -0.6503(4) -0.9471(4) -0.8600(5) 0.109(2) Uani 1 1 d . . .
O2 O -0.8186(3) -0.8684(4) -1.0533(5) 0.0990(18) Uani 1 1 d . . .
O3 O -0.5982(3) -0.8607(3) -1.0990(4) 0.0885(15) Uani 1 1 d . . .

loop_
_atom_site_aniso_label
_atom_site_aniso_U_11
_atom_site_aniso_U_22
_atom_site_aniso_U_33
_atom_site_aniso_U_23
_atom_site_aniso_U_13
_atom_site_aniso_U_12
Tc1 0.0676(3) 0.0553(2) 0.0562(3) 0.0057(2) 0.0143(2) -0.00111(19)
As1 0.0531(2) 0.0500(2) 0.0484(2) -0.0022(2) 0.01259(17) -0.0025(2)
As2 0.0628(3) 0.0537(3) 0.0473(3) 0.0005(2) 0.0136(2) 0.0067(2)
C1 0.078(4) 0.070(4) 0.074(4) 0.007(3) 0.026(3) 0.013(3)
C2 0.083(4) 0.067(4) 0.077(4) 0.000(3) 0.034(3) 0.000(3)
C3 0.071(3) 0.055(3) 0.056(3) -0.001(2) 0.017(2) -0.003(2)
C4 0.073(3) 0.061(3) 0.063(3) 0.009(3) 0.017(3) 0.003(3)
C5 0.078(4) 0.061(3) 0.049(3) -0.003(3) 0.012(3) 0.002(3)
C6 0.082(4) 0.087(5) 0.055(3) -0.006(3) 0.021(3) 0.001(3)
C10 0.059(3) 0.058(3) 0.053(3) -0.007(2) 0.010(2) 0.003(2)
C11 0.094(5) 0.064(4) 0.086(5) -0.001(3) 0.022(4) -0.002(3)
C12 0.090(5) 0.070(4) 0.118(7) 0.005(4) 0.013(5) 0.038(4)
C13 0.079(5) 0.104(6) 0.105(6) -0.011(5) 0.013(4) 0.037(4)
C14 0.056(3) 0.096(5) 0.083(5) -0.006(4) 0.008(3) 0.012(3)
C15 0.063(3) 0.061(3) 0.063(3) -0.003(3) 0.015(2) -0.003(2)
C20 0.055(3) 0.052(3) 0.063(3) -0.006(2) 0.015(2) -0.005(2)
C21 0.060(3) 0.068(4) 0.062(3) -0.012(3) 0.016(2) -0.007(2)
C22 0.064(3) 0.065(4) 0.093(5) -0.035(4) 0.021(3) -0.003(3)
C23 0.066(4) 0.064(4) 0.142(8) -0.035(5) 0.029(4) -0.010(3)
C24 0.081(4) 0.051(3) 0.114(6) 0.000(4) -0.001(4) -0.007(3)
C25 0.056(3) 0.056(3) 0.079(4) 0.008(3) 0.004(3) 0.006(2)
C30 0.058(3) 0.052(3) 0.046(2) -0.001(2) 0.008(2) -0.001(2)
C31 0.071(3) 0.058(3) 0.055(3) -0.005(2) 0.019(2) -0.010(2)
C32 0.087(4) 0.054(3) 0.062(3) 0.001(3) 0.013(3) -0.016(3)
C33 0.076(4) 0.082(4) 0.056(3) 0.003(3) 0.014(3) -0.018(3)
C34 0.070(3) 0.072(4) 0.059(3) -0.004(3) 0.021(3) -0.010(3)
C35 0.057(3) 0.060(3) 0.055(3) -0.012(2) 0.011(2) -0.008(2)
C40 0.065(3) 0.055(3) 0.051(3) 0.000(2) 0.016(2) -0.003(2)
C41 0.073(4) 0.076(4) 0.067(4) -0.002(3) 0.021(3) -0.001(3)
C42 0.121(6) 0.085(5) 0.061(4) 0.004(3) 0.045(4) -0.007(4)
C43 0.140(8) 0.075(4) 0.051(3) -0.004(3) 0.018(4) -0.007(5)
C44 0.106(6) 0.088(5) 0.050(3) -0.005(3) -0.001(3) 0.010(4)
C45 0.066(3) 0.073(4) 0.057(3) 0.004(3) 0.009(2) 0.005(3)
C50 0.044(2) 0.050(2) 0.057(3) 0.002(2) 0.0108(19) 0.0051(19)
C51 0.070(3) 0.063(3) 0.060(3) 0.003(3) 0.013(3) -0.007(3)
C52 0.073(4) 0.052(3) 0.082(4) 0.010(3) 0.020(3) 0.006(3)
C53 0.067(3) 0.058(3) 0.084(4) -0.010(3) 0.016(3) -0.002(3)
C54 0.063(3) 0.075(4) 0.062(3) -0.009(3) 0.013(2) 0.001(3)
C55 0.061(3) 0.059(3) 0.053(3) -0.001(2) 0.008(2) 0.007(2)
C60 0.070(3) 0.053(3) 0.054(3) 0.001(2) 0.022(2) 0.010(2)
C61 0.075(4) 0.094(5) 0.112(6) 0.044(5) 0.038(4) 0.023(4)
C62 0.072(4) 0.123(7) 0.118(7) 0.027(6) 0.041(4) 0.032(4)
C63 0.094(5) 0.080(5) 0.070(4) -0.003(3) 0.014(3) 0.037(4)
C64 0.097(5) 0.067(4) 0.085(5) 0.013(4) 0.013(4) 0.028(4)
C65 0.084(4) 0.064(4) 0.075(4) 0.006(3) 0.020(3) 0.011(3)
C70 0.072(3) 0.064(3) 0.052(3) -0.005(2) 0.011(2) -0.002(3)
C71 0.077(4) 0.065(3) 0.059(3) 0.000(3) 0.013(3) -0.004(3)
C72 0.066(3) 0.088(5) 0.073(4) -0.001(3) 0.021(3) -0.013(3)
C73 0.083(5) 0.088(5) 0.091(5) 0.001(4) 0.016(4) -0.026(4)
C74 0.115(7) 0.083(5) 0.118(7) -0.026(5) 0.039(6) -0.045(5)
C75 0.104(5) 0.072(4) 0.099(6) -0.033(4) 0.034(4) -0.021(4)
C80 0.086(4) 0.056(3) 0.051(3) 0.000(2) 0.017(3) 0.018(3)
C81 0.162(9) 0.082(5) 0.058(4) -0.005(4) 0.017(4) -0.025(5)
C82 0.213(14) 0.086(6) 0.061(5) 0.013(4) 0.049(7) -0.002(7)
C83 0.136(8) 0.090(5) 0.061(4) 0.000(4) 0.011(5) 0.042(6)
C84 0.084(5) 0.188(11) 0.060(4) -0.007(5) -0.002(4) 0.053(6)
C85 0.083(5) 0.142(7) 0.058(4) -0.005(4) 0.011(3) 0.038(5)
N4 0.104(4) 0.073(3) 0.066(3) 0.000(3) 0.043(3) 0.012(3)
N5 0.108(5) 0.065(3) 0.064(3) 0.002(3) 0.013(3) 0.009(3)
N6 0.086(4) 0.163(8) 0.071(4) -0.034(4) 0.020(3) -0.025(5)
O1 0.142(5) 0.089(4) 0.108(4) 0.037(3) 0.057(4) 0.039(4)
O2 0.070(3) 0.107(4) 0.120(5) -0.022(4) 0.019(3) -0.021(3)
O3 0.106(4) 0.085(3) 0.085(3) -0.017(3) 0.046(3) -0.013(3)

loop_
_atom_type_symbol
_atom_type_description
_atom_type_scat_dispersion_real
_atom_type_scat_dispersion_imag
_atom_type_scat_source
C C 0.0033 0.0016 'International Tables Vol C Tables 4.2.6.8 and 6.1.1.4'
H H 0.0000 0.0000 'International Tables Vol C Tables 4.2.6.8 and 6.1.1.4'
N N 0.0061 0.0033 'International Tables Vol C Tables 4.2.6.8 and 6.1.1.4'
O O 0.0106 0.0060 'International Tables Vol C Tables 4.2.6.8 and 6.1.1.4'
As As 0.0499 2.0058 'International Tables Vol C Tables 4.2.6.8 and 6.1.1.4'
Tc Tc -1.4390 0.7593 'International Tables Vol C Tables 4.2.6.8 and 6.1.1.4'

loop_
_geom_angle_atom_site_label_1
_geom_angle_atom_site_label_2
_geom_angle_atom_site_label_3
_geom_angle
_geom_angle_site_symmetry_1
_geom_angle_site_symmetry_3
_geom_angle_publ_flag
C1 Tc1 C2 90.8(3) . . ?
C1 Tc1 C3 90.6(3) . . ?
C2 Tc1 C3 93.0(3) . . ?
C1 Tc1 C4 90.7(3) . . ?
C2 Tc1 C4 90.1(3) . . ?
C3 Tc1 C4 176.6(3) . . ?
C1 Tc1 C5 178.5(3) . . ?
C2 Tc1 C5 90.5(3) . . ?
C3 Tc1 C5 88.5(2) . . ?
C4 Tc1 C5 90.0(2) . . ?
C1 Tc1 C6 91.5(3) . . ?
C2 Tc1 C6 177.7(3) . . ?
C3 Tc1 C6 86.8(3) . . ?
C4 Tc1 C6 90.0(3) . . ?
C5 Tc1 C6 87.3(3) . . ?
C40 As1 C10 110.8(2) . . ?
C40 As1 C20 108.2(3) . . ?
C10 As1 C20 108.8(2) . . ?
C40 As1 C30 109.2(2) . . ?
C10 As1 C30 111.3(2) . . ?
C20 As1 C30 108.4(2) . . ?
C70 As2 C80 109.5(3) . . ?
C70 As2 C50 108.0(2) . . ?
C80 As2 C50 109.7(2) . . ?
C70 As2 C60 108.3(3) . . ?
C80 As2 C60 111.4(3) . . ?
C50 As2 C60 110.0(2) . . ?
O1 C1 Tc1 175.8(8) . . ?
O2 C2 Tc1 179.0(7) . . ?
O3 C3 Tc1 179.5(6) . . ?
N4 C4 Tc1 178.8(6) . . ?
N5 C5 Tc1 177.8(6) . . ?
N6 C6 Tc1 178.6(6) . . ?
C15 C10 C11 120.2(6) . . ?
C15 C10 As1 120.8(5) . . ?
C11 C10 As1 118.9(5) . . ?
C12 C11 C10 118.1(8) . . ?
C11 C12 C13 119.7(7) . . ?
C14 C13 C12 120.3(7) . . ?
C13 C14 C15 121.6(8) . . ?
C14 C15 C10 120.0(6) . . ?
C21 C20 C25 121.0(6) . . ?
C21 C20 As1 119.1(5) . . ?
C25 C20 As1 119.9(5) . . ?
C20 C21 C22 119.1(7) . . ?
C23 C22 C21 118.8(7) . . ?
C22 C23 C24 122.9(7) . . ?
C23 C24 C25 118.6(7) . . ?
C20 C25 C24 119.6(7) . . ?
C35 C30 C31 119.6(5) . . ?
C35 C30 As1 120.0(4) . . ?
C31 C30 As1 120.4(4) . . ?
C32 C31 C30 120.5(6) . . ?
C33 C32 C31 119.2(6) . . ?
C32 C33 C34 121.4(6) . . ?
C33 C34 C35 119.4(6) . . ?
C34 C35 C30 119.8(5) . . ?
C41 C40 C45 119.7(6) . . ?
C41 C40 As1 120.8(5) . . ?
C45 C40 As1 119.2(4) . . ?
C40 C41 C42 119.7(7) . . ?
C43 C42 C41 120.9(7) . . ?
C42 C43 C44 120.1(7) . . ?
C43 C44 C45 120.3(8) . . ?
C40 C45 C44 119.1(7) . . ?
C55 C50 C51 120.9(5) . . ?
C55 C50 As2 118.1(4) . . ?
C51 C50 As2 120.9(4) . . ?
C52 C51 C50 117.8(6) . . ?
C53 C52 C51 121.7(6) . . ?
C52 C53 C54 120.6(6) . . ?
C55 C54 C53 119.6(6) . . ?
C50 C55 C54 119.4(6) . . ?
C61 C60 C65 121.2(6) . . ?
C61 C60 As2 117.9(5) . . ?
C65 C60 As2 120.9(5) . . ?
C60 C61 C62 117.2(7) . . ?
C63 C62 C61 123.1(8) . . ?
C62 C63 C64 117.9(7) . . ?
C63 C64 C65 121.4(7) . . ?
C60 C65 C64 118.8(7) . . ?
C71 C70 C75 118.2(6) . . ?
C71 C70 As2 120.6(5) . . ?
C75 C70 As2 121.1(5) . . ?
C70 C71 C72 119.5(6) . . ?
C73 C72 C71 119.5(7) . . ?
C74 C73 C72 121.4(7) . . ?
C75 C74 C73 121.2(8) . . ?
C74 C75 C70 120.1(8) . . ?
C81 C80 C85 118.4(7) . . ?
C81 C80 As2 120.4(6) . . ?
C85 C80 As2 121.1(5) . . ?
C80 C81 C82 117.9(10) . . ?
C83 C82 C81 123.2(10) . . ?
C82 C83 C84 118.0(9) . . ?
C83 C84 C85 122.0(10) . . ?
C84 C85 C80 120.5(9) . . ?

loop_
_geom_bond_atom_site_label_1
_geom_bond_atom_site_label_2
_geom_bond_distance
_geom_bond_site_symmetry_2
_geom_bond_publ_flag
Tc1 C1 1.903(7) . ?
Tc1 C2 1.960(8) . ?
Tc1 C3 2.003(6) . ?
Tc1 C4 2.040(6) . ?
Tc1 C5 2.145(7) . ?
Tc1 C6 2.145(8) . ?
As1 C40 1.895(6) . ?
As1 C10 1.897(6) . ?
As1 C20 1.898(6) . ?
As1 C30 1.911(5) . ?
As2 C70 1.894(6) . ?
As2 C80 1.902(6) . ?
As2 C50 1.908(5) . ?
As2 C60 1.909(6) . ?
C1 O1 1.162(9) . ?
C2 O2 1.127(9) . ?
C3 O3 1.162(8) . ?
C4 N4 1.162(8) . ?
C5 N5 1.161(9) . ?
C6 N6 1.157(10) . ?
C10 C15 1.393(8) . ?
C10 C11 1.422(10) . ?
C11 C12 1.404(11) . ?
C12 C13 1.418(13) . ?
C13 C14 1.348(13) . ?
C14 C15 1.373(9) . ?
C20 C21 1.383(9) . ?
C20 C25 1.385(9) . ?
C21 C22 1.406(9) . ?
C22 C23 1.358(13) . ?
C23 C24 1.375(13) . ?
C24 C25 1.390(10) . ?
C30 C35 1.389(8) . ?
C30 C31 1.390(8) . ?
C31 C32 1.378(9) . ?
C32 C33 1.372(10) . ?
C33 C34 1.381(10) . ?
C34 C35 1.385(8) . ?
C40 C41 1.378(9) . ?
C40 C45 1.390(9) . ?
C41 C42 1.400(10) . ?
C42 C43 1.338(13) . ?
C43 C44 1.384(14) . ?
C44 C45 1.395(9) . ?
C50 C55 1.380(8) . ?
C50 C51 1.401(8) . ?
C51 C52 1.380(9) . ?
C52 C53 1.347(11) . ?
C53 C54 1.387(10) . ?
C54 C55 1.380(9) . ?
C60 C61 1.361(10) . ?
C60 C65 1.376(9) . ?
C61 C62 1.440(11) . ?
C62 C63 1.324(12) . ?
C63 C64 1.386(12) . ?
C64 C65 1.405(10) . ?
C70 C71 1.373(9) . ?
C70 C75 1.425(10) . ?
C71 C72 1.405(9) . ?
C72 C73 1.354(12) . ?
C73 C74 1.340(13) . ?
C74 C75 1.337(12) . ?
C80 C81 1.373(12) . ?
C80 C85 1.385(12) . ?
C81 C82 1.418(13) . ?
C82 C83 1.324(17) . ?
C83 C84 1.346(17) . ?
C84 C85 1.372(11) . ?

loop_
_geom_torsion_atom_site_label_1
_geom_torsion_atom_site_label_2
_geom_torsion_atom_site_label_3
_geom_torsion_atom_site_label_4
_geom_torsion
_geom_torsion_site_symmetry_1
_geom_torsion_site_symmetry_2
_geom_torsion_site_symmetry_3
_geom_torsion_site_symmetry_4
_geom_torsion_publ_flag
C2 Tc1 C1 O1 -1(9) . . . . ?
C3 Tc1 C1 O1 -94(9) . . . . ?
C4 Tc1 C1 O1 89(9) . . . . ?
C5 Tc1 C1 O1 -149(9) . . . . ?
C6 Tc1 C1 O1 179(100) . . . . ?
C1 Tc1 C2 O2 -38(41) . . . . ?
C3 Tc1 C2 O2 53(41) . . . . ?
C4 Tc1 C2 O2 -128(40) . . . . ?
C5 Tc1 C2 O2 142(40) . . . . ?
C6 Tc1 C2 O2 137(38) . . . . ?
C1 Tc1 C3 O3 -90(83) . . . . ?
C2 Tc1 C3 O3 179(100) . . . . ?
C4 Tc1 C3 O3 24(86) . . . . ?
C5 Tc1 C3 O3 89(83) . . . . ?
C6 Tc1 C3 O3 1(83) . . . . ?
C1 Tc1 C4 N4 -65(32) . . . . ?
C2 Tc1 C4 N4 25(32) . . . . ?
C3 Tc1 C4 N4 -179(100) . . . . ?
C5 Tc1 C4 N4 116(32) . . . . ?
C6 Tc1 C4 N4 -157(32) . . . . ?
C1 Tc1 C5 N5 127(18) . . . . ?
C2 Tc1 C5 N5 -21(17) . . . . ?
C3 Tc1 C5 N5 72(17) . . . . ?
C4 Tc1 C5 N5 -111(17) . . . . ?
C6 Tc1 C5 N5 159(17) . . . . ?
C1 Tc1 C6 N6 101(36) . . . . ?
C2 Tc1 C6 N6 -74(38) . . . . ?
C3 Tc1 C6 N6 10(36) . . . . ?
C4 Tc1 C6 N6 -168(36) . . . . ?
C5 Tc1 C6 N6 -78(36) . . . . ?
C40 As1 C10 C15 87.4(5) . . . . ?
C20 As1 C10 C15 -31.5(6) . . . . ?
C30 As1 C10 C15 -150.9(5) . . . . ?
C40 As1 C10 C11 -89.4(6) . . . . ?
C20 As1 C10 C11 151.7(5) . . . . ?
C30 As1 C10 C11 32.3(6) . . . . ?
C15 C10 C11 C12 3.5(11) . . . . ?
As1 C10 C11 C12 -179.7(6) . . . . ?
C10 C11 C12 C13 -3.5(13) . . . . ?
C11 C12 C13 C14 2.1(14) . . . . ?
C12 C13 C14 C15 -0.5(14) . . . . ?
C13 C14 C15 C10 0.4(12) . . . . ?
C11 C10 C15 C14 -2.0(10) . . . . ?
As1 C10 C15 C14 -178.8(5) . . . . ?
C40 As1 C20 C21 -171.0(4) . . . . ?
C10 As1 C20 C21 -50.5(5) . . . . ?
C30 As1 C20 C21 70.7(5) . . . . ?
C40 As1 C20 C25 11.8(5) . . . . ?
C10 As1 C20 C25 132.2(5) . . . . ?
C30 As1 C20 C25 -106.5(5) . . . . ?
C25 C20 C21 C22 1.4(9) . . . . ?
As1 C20 C21 C22 -175.8(4) . . . . ?
C20 C21 C22 C23 -0.9(9) . . . . ?
C21 C22 C23 C24 -0.6(10) . . . . ?
C22 C23 C24 C25 1.5(12) . . . . ?
C21 C20 C25 C24 -0.5(9) . . . . ?
As1 C20 C25 C24 176.7(5) . . . . ?
C23 C24 C25 C20 -1.0(11) . . . . ?
C40 As1 C30 C35 -129.6(5) . . . . ?
C10 As1 C30 C35 107.7(5) . . . . ?
C20 As1 C30 C35 -12.0(5) . . . . ?
C40 As1 C30 C31 49.9(5) . . . . ?
C10 As1 C30 C31 -72.8(5) . . . . ?
C20 As1 C30 C31 167.6(5) . . . . ?
C35 C30 C31 C32 -1.4(9) . . . . ?
As1 C30 C31 C32 179.0(5) . . . . ?
C30 C31 C32 C33 1.5(10) . . . . ?
C31 C32 C33 C34 -0.7(11) . . . . ?
C32 C33 C34 C35 -0.2(11) . . . . ?
C33 C34 C35 C30 0.3(10) . . . . ?
C31 C30 C35 C34 0.5(9) . . . . ?
As1 C30 C35 C34 -179.9(5) . . . . ?
C10 As1 C40 C41 -43.3(6) . . . . ?
C20 As1 C40 C41 75.9(6) . . . . ?
C30 As1 C40 C41 -166.3(5) . . . . ?
C10 As1 C40 C45 142.7(5) . . . . ?
C20 As1 C40 C45 -98.0(5) . . . . ?
C30 As1 C40 C45 19.8(6) . . . . ?
C45 C40 C41 C42 -0.5(10) . . . . ?
As1 C40 C41 C42 -174.4(6) . . . . ?
C40 C41 C42 C43 -1.7(12) . . . . ?
C41 C42 C43 C44 2.9(13) . . . . ?
C42 C43 C44 C45 -1.8(12) . . . . ?
C41 C40 C45 C44 1.5(10) . . . . ?
As1 C40 C45 C44 175.5(5) . . . . ?
C43 C44 C45 C40 -0.3(11) . . . . ?
C70 As2 C50 C55 -70.1(5) . . . . ?
C80 As2 C50 C55 170.7(4) . . . . ?
C60 As2 C50 C55 47.9(5) . . . . ?
C70 As2 C50 C51 107.1(5) . . . . ?
C80 As2 C50 C51 -12.1(5) . . . . ?
C60 As2 C50 C51 -134.9(5) . . . . ?
C55 C50 C51 C52 0.2(9) . . . . ?
As2 C50 C51 C52 -176.9(5) . . . . ?
C50 C51 C52 C53 -0.1(10) . . . . ?
C51 C52 C53 C54 0.2(10) . . . . ?
C52 C53 C54 C55 -0.4(10) . . . . ?
C51 C50 C55 C54 -0.4(9) . . . . ?
As2 C50 C55 C54 176.8(4) . . . . ?
C53 C54 C55 C50 0.5(9) . . . . ?
C70 As2 C60 C61 176.6(6) . . . . ?
C80 As2 C60 C61 -63.0(7) . . . . ?
C50 As2 C60 C61 58.8(7) . . . . ?
C70 As2 C60 C65 -0.4(6) . . . . ?
C80 As2 C60 C65 120.0(6) . . . . ?
C50 As2 C60 C65 -118.2(6) . . . . ?
C65 C60 C61 C62 -7.0(13) . . . . ?
As2 C60 C61 C62 176.0(7) . . . . ?
C60 C61 C62 C63 7.3(16) . . . . ?
C61 C62 C63 C64 -4.8(15) . . . . ?
C62 C63 C64 C65 1.9(13) . . . . ?
C61 C60 C65 C64 4.5(11) . . . . ?
As2 C60 C65 C64 -178.6(6) . . . . ?
C63 C64 C65 C60 -1.7(12) . . . . ?
C80 As2 C70 C71 120.0(5) . . . . ?
C50 As2 C70 C71 0.7(6) . . . . ?
C60 As2 C70 C71 -118.4(5) . . . . ?
C80 As2 C70 C75 -59.6(7) . . . . ?
C50 As2 C70 C75 -179.0(6) . . . . ?
C60 As2 C70 C75 62.0(7) . . . . ?
C75 C70 C71 C72 -1.2(11) . . . . ?
As2 C70 C71 C72 179.1(5) . . . . ?
C70 C71 C72 C73 0.8(11) . . . . ?
C71 C72 C73 C74 -1.5(13) . . . . ?
C72 C73 C74 C75 2.7(16) . . . . ?
C73 C74 C75 C70 -3.1(16) . . . . ?
C71 C70 C75 C74 2.3(13) . . . . ?
As2 C70 C75 C74 -178.0(8) . . . . ?
C70 As2 C80 C81 176.0(6) . . . . ?
C50 As2 C80 C81 -65.7(7) . . . . ?
C60 As2 C80 C81 56.3(7) . . . . ?
C70 As2 C80 C85 -5.9(7) . . . . ?
C50 As2 C80 C85 112.4(6) . . . . ?
C60 As2 C80 C85 -125.6(6) . . . . ?
C85 C80 C81 C82 -0.3(13) . . . . ?
As2 C80 C81 C82 177.9(7) . . . . ?
C80 C81 C82 C83 2.7(16) . . . . ?
C81 C82 C83 C84 -3.2(16) . . . . ?
C82 C83 C84 C85 1.4(15) . . . . ?
C83 C84 C85 C80 0.9(15) . . . . ?
C81 C80 C85 C84 -1.4(13) . . . . ?
As2 C80 C85 C84 -179.5(7) . . . . ?
